data_7102438
loop_
_publ_author_name
'Hern\'andez-Arganis, Michelle'
'Hern\'andez-Ortega, Sim\'on'
'Toscano, Rub\'en A'
'Garc\'ia-Montalvo, Ver\'onica'
'Cea-Olivares, Raymundo'

_publ_section_title
;
 A powerful novel strategy for the preparation of discrete inorganic
 carbon-free rings containing alkaline cations.
;
_journal_issue 3
_journal_name_full 'Chemical communications (Cambridge, England)'
_journal_page_first 310
_journal_page_last 311
_journal_paper_doi 10.1039/b311524k
_journal_year 2004
_chemical_formula_sum 'C36 H44 N O6 P2 Rb Se2'
_chemical_formula_weight 892.05
_chemical_name_common
;Rubidium(18-crown-6) imidobis(diphenylselenophosphinate-
Se,Se')
;
_chemical_name_systematic
;
Rubidium(18-crown-6) imidobis(diphenylselenophosphinate-Se,Se')
;
_space_group_IT_number 43
_symmetry_cell_setting orthorhombic
_symmetry_space_group_name_Hall 'F 2 -2d'
_symmetry_space_group_name_H-M 'F d d 2'
_atom_sites_solution_hydrogens geom
_atom_sites_solution_primary direct
_atom_sites_solution_secondary difmap
_audit_creation_method SHELXL-97
_cell_angle_alpha 90.00
_cell_angle_beta 90.00
_cell_angle_gamma 90.00
_cell_formula_units_Z 16
_cell_length_a 23.618(3)
_cell_length_b 72.846(8)
_cell_length_c 9.100(3)
_cell_measurement_reflns_used 42
_cell_measurement_temperature 293(2)
_cell_measurement_theta_max 12.50
_cell_measurement_theta_min 4.50
_cell_volume 15656(6)
_computing_cell_refinement 'XSCANS ver 2.1 1993'
_computing_data_collection 'XSCANS ver 2.1 1993'
_computing_data_reduction 'XSCANS ver 2.1 1993'
_computing_molecular_graphics 'SHELXTL V 6.10'
_computing_publication_material 'SHELXTL V 6.10'
_computing_structure_refinement 'SHELXL-97 (Sheldrick, 1997)'
_computing_structure_solution 'SHELXS-97 (Sheldrick, 1997)'
_diffrn_ambient_temperature 293(2)
_diffrn_measured_fraction_theta_full 0.254
_diffrn_measured_fraction_theta_max 0.254
_diffrn_measurement_device_type 'Siemens P4/PC diffractometer'
_diffrn_measurement_method \w-2\q
_diffrn_radiation_monochromator graphite
_diffrn_radiation_source 'fine-focus sealed tube'
_diffrn_radiation_type MoK\a
_diffrn_radiation_wavelength 0.71073
_diffrn_reflns_av_R_equivalents 0.0552
_diffrn_reflns_av_sigmaI/netI 0.1495
_diffrn_reflns_limit_h_max 28
_diffrn_reflns_limit_h_min -28
_diffrn_reflns_limit_k_max 86
_diffrn_reflns_limit_k_min -86
_diffrn_reflns_limit_l_max 10
_diffrn_reflns_limit_l_min -10
_diffrn_reflns_number 7367
_diffrn_reflns_theta_full 25.00
_diffrn_reflns_theta_max 25.00
_diffrn_reflns_theta_min 1.81
_diffrn_standards_decay_% 4.57
_diffrn_standards_interval_count 97
_diffrn_standards_number 3
_exptl_absorpt_coefficient_mu 3.249
_exptl_absorpt_correction_T_max 0.333
_exptl_absorpt_correction_T_min 0.292
_exptl_absorpt_correction_type psi-scan
_exptl_crystal_colour colorless
_exptl_crystal_density_diffrn 1.514
_exptl_crystal_density_method 'not measured'
_exptl_crystal_description prism
_exptl_crystal_F_000 7200
_exptl_crystal_size_max 0.80
_exptl_crystal_size_mid 0.28
_exptl_crystal_size_min 0.28
_refine_diff_density_max 0.454
_refine_diff_density_min -0.457
_refine_diff_density_rms 0.102
_refine_ls_abs_structure_details 'Flack H D (1983), Acta Cryst. A39, 876-881'
_refine_ls_abs_structure_Flack 0.28(2)
_refine_ls_extinction_method none
_refine_ls_goodness_of_fit_ref 1.026
_refine_ls_hydrogen_treatment noref
_refine_ls_matrix_type full
_refine_ls_number_parameters 434
_refine_ls_number_reflns 6891
_refine_ls_number_restraints 1
_refine_ls_restrained_S_all 1.026
_refine_ls_R_factor_all 0.1556
_refine_ls_R_factor_gt 0.0734
_refine_ls_shift/su_max 0.007
_refine_ls_shift/su_mean 0.001
_refine_ls_structure_factor_coef Fsqd
_refine_ls_weighting_details 'w=1/[\s^2^(Fo^2^)+(0.0468P)^2^+65.3033P] where P=(Fo^2^+2Fc^2^)/3'
_refine_ls_weighting_scheme calc
_refine_ls_wR_factor_gt 0.1305
_refine_ls_wR_factor_ref 0.1659
_reflns_number_gt 3806
_reflns_number_total 6891
_reflns_threshold_expression >2sigma(I)
_cod_data_source_file b311524k.txt
_cod_data_source_block compound6
_cod_depositor_comments
;
The following automatic conversions were performed:
'_symmetry_cell_setting' value 'Orthorhombic' changed to 'orthorhombic'
according to '/home/saulius/struct/CIF-dictionaries/cif_core.dic'
dictionary named 'cif_core.dic' version 2.4.1 from 2010-06-29.

Automatic conversion script
Id: cif_fix_enum 1527 2010-12-29 10:47:43Z saulius 

The following automatic conversions were performed:

'_exptl_absorpt_correction_type' tag value 'psi-scans' was replaced
with 'psi-scan' value.

Automatic conversion script
Id: cif_fix_values 1646 2011-03-28 12:23:43Z adriana 

The following automatic conversions were performed:

'_refine_ls_weighting_scheme' value 'calc
w=1/[\s^2^(Fo^2^)+(0.0468P)^2^+65.3033P] where P=(Fo^2^+2Fc^2^)/3'
was changed to 'calc'. New tag '_refine_ls_weighting_details' was
created. The value of the new tag was set to
'w=1/[\s^2^(Fo^2^)+(0.0468P)^2^+65.3033P] where P=(Fo^2^+2Fc^2^)/3'.

Automatic conversion script
Id: cif_fix_values 3143 2015-03-26 13:38:13Z robertas 
;
_cod_database_code 7102438

loop_
_symmetry_equiv_pos_as_xyz
'x, y, z'
'-x, -y, z'
'x+1/4, -y+1/4, z+1/4'
'-x+1/4, y+1/4, z+1/4'
'x, y+1/2, z+1/2'
'-x, -y+1/2, z+1/2'
'x+1/4, -y+3/4, z+3/4'
'-x+1/4, y+3/4, z+3/4'
'x+1/2, y, z+1/2'
'-x+1/2, -y, z+1/2'
'x+3/4, -y+1/4, z+3/4'
'-x+3/4, y+1/4, z+3/4'
'x+1/2, y+1/2, z'
'-x+1/2, -y+1/2, z'
'x+3/4, -y+3/4, z+1/4'
'-x+3/4, y+3/4, z+1/4'

loop_
_atom_site_label
_atom_site_type_symbol
_atom_site_fract_x
_atom_site_fract_y
_atom_site_fract_z
_atom_site_U_iso_or_equiv
_atom_site_adp_type
_atom_site_occupancy
_atom_site_calc_flag
_atom_site_refinement_flags
Rb Rb 0.32166(6) 0.035640(18) 0.82717(18) 0.0490(4) Uani 1 d .
Se1 Se 0.46327(6) 0.04888(2) 0.81491(19) 0.0519(4) Uani 1 d .
Se2 Se 0.32153(7) 0.07244(2) 1.0779(2) 0.0618(5) Uani 1 d .
P1 P 0.48542(14) 0.06923(5) 0.9738(4) 0.0371(8) Uani 1 d .
P2 P 0.38122(15) 0.09123(5) 0.9846(4) 0.0370(8) Uani 1 d .
N1 N 0.4475(4) 0.08696(14) 0.9960(14) 0.046(3) Uani 1 d .
O1 O 0.2954(5) 0.03915(16) 0.4964(12) 0.072(3) Uani 1 d .
C2 C 0.2746(10) 0.0574(2) 0.498(2) 0.092(7) Uani 1 d .
H2A H 0.2726 0.0620 0.3991 0.111 Uiso 1 d R
H2B H 0.2992 0.0652 0.5537 0.111 Uiso 1 d R
C3 C 0.2169(9) 0.0574(2) 0.566(2) 0.085(6) Uani 1 d .
H3A H 0.1935 0.0487 0.5144 0.102 Uiso 1 d R
H3B H 0.1996 0.0693 0.5584 0.102 Uiso 1 d R
O4 O 0.2201(5) 0.05229(15) 0.7159(12) 0.067(3) Uani 1 d .
C5 C 0.1673(7) 0.0521(3) 0.793(2) 0.081(6) Uani 1 d .
H5A H 0.1441 0.0422 0.7584 0.097 Uiso 1 d R
H5B H 0.1477 0.0635 0.7750 0.097 Uiso 1 d R
C6 C 0.1778(7) 0.0501(2) 0.950(2) 0.069(5) Uani 1 d .
H6A H 0.1425 0.0509 1.0012 0.083 Uiso 1 d R
H6B H 0.2019 0.0598 0.9835 0.083 Uiso 1 d R
O7 O 0.2038(4) 0.03310(15) 0.9792(12) 0.055(3) Uani 1 d .
C8 C 0.2184(7) 0.0310(3) 1.1280(19) 0.070(5) Uani 1 d .
H8A H 0.1855 0.0326 1.1886 0.084 Uiso 1 d R
H8B H 0.2456 0.0402 1.1544 0.084 Uiso 1 d R
C9 C 0.2439(7) 0.0126(2) 1.1532(18) 0.064(5) Uani 1 d .
H9A H 0.2188 0.0035 1.1143 0.077 Uiso 1 d R
H9B H 0.2489 0.0103 1.2563 0.077 Uiso 1 d R
O10 O 0.2970(4) 0.01161(12) 1.0776(15) 0.063(3) Uani 1 d .
C11 C 0.3232(8) -0.00623(19) 1.081(3) 0.084(6) Uani 1 d .
H11A H 0.3001 -0.0147 1.0268 0.101 Uiso 1 d R
H11B H 0.3253 -0.0105 1.1811 0.101 Uiso 1 d R
C12 C 0.3798(8) -0.0059(3) 1.014(2) 0.087(7) Uani 1 d .
H12A H 0.3999 -0.0171 1.0334 0.105 Uiso 1 d R
H12B H 0.4011 0.0042 1.0529 0.105 Uiso 1 d R
O13 O 0.3700(4) -0.00341(14) 0.8583(15) 0.069(4) Uani 1 d .
C14 C 0.4233(7) -0.0034(3) 0.780(2) 0.087(7) Uani 1 d .
H14A H 0.4428 -0.0148 0.7962 0.104 Uiso 1 d R
H14B H 0.4466 0.0064 0.8154 0.104 Uiso 1 d R
C15 C 0.4131(7) -0.0008(2) 0.618(2) 0.079(7) Uani 1 d .
H15A H 0.3890 -0.0104 0.5835 0.095 Uiso 1 d R
H15B H 0.4481 -0.0013 0.5646 0.095 Uiso 1 d R
O16 O 0.3862(5) 0.01648(17) 0.5946(14) 0.074(3) Uani 1 d .
C17 C 0.3755(8) 0.0195(3) 0.452(2) 0.087(6) Uani 1 d .
H17A H 0.3461 0.0113 0.4208 0.104 Uiso 1 d R
H17B H 0.4082 0.0176 0.3909 0.104 Uiso 1 d R
C18 C 0.3531(9) 0.0388(4) 0.435(2) 0.109(9) Uani 1 d .
H18A H 0.3768 0.0466 0.4930 0.131 Uiso 1 d R
H18B H 0.3530 0.0432 0.3351 0.131 Uiso 1 d R
C19 C 0.4957(6) 0.05830(19) 1.1533(15) 0.039(3) Uani 1 d .
C20 C 0.5123(7) 0.0405(2) 1.1629(17) 0.058(4) Uani 1 d .
H20 H 0.5180 0.0335 1.0749 0.070 Uiso 1 d R
C21 C 0.5203(7) 0.0325(2) 1.300(2) 0.069(5) Uani 1 d .
H21 H 0.5305 0.0198 1.3076 0.083 Uiso 1 d R
C22 C 0.5149(7) 0.0424(2) 1.4257(16) 0.058(4) Uani 1 d .
H22 H 0.5217 0.0371 1.5206 0.069 Uiso 1 d R
C23 C 0.4975(8) 0.0608(2) 1.411(2) 0.067(5) Uani 1 d .
H23 H 0.4927 0.0682 1.4973 0.080 Uiso 1 d R
C24 C 0.4882(7) 0.0684(2) 1.2791(14) 0.059(5) Uani 1 d .
H24 H 0.4755 0.0809 1.2714 0.071 Uiso 1 d R
C25 C 0.5555(5) 0.07889(16) 0.9285(14) 0.032(3) Uani 1 d .
C26 C 0.5741(7) 0.09458(19) 1.0014(19) 0.061(4) Uani 1 d .
H26 H 0.5508 0.0998 1.0769 0.073 Uiso 1 d R
C27 C 0.6244(6) 0.1026(2) 0.968(2) 0.064(5) Uani 1 d .
H27 H 0.6362 0.1135 1.0188 0.077 Uiso 1 d R
C28 C 0.6583(6) 0.0952(2) 0.8629(18) 0.060(4) Uani 1 d .
H28 H 0.6934 0.1012 0.8395 0.072 Uiso 1 d R
C29 C 0.6425(6) 0.0797(3) 0.7891(19) 0.069(5) Uani 1 d .
H29 H 0.6662 0.0744 0.7146 0.083 Uiso 1 d R
C30 C 0.5902(5) 0.07174(19) 0.827(2) 0.056(4) Uani 1 d .
H30 H 0.5790 0.0605 0.7797 0.067 Uiso 1 d R
C31 C 0.3719(5) 0.11353(16) 1.073(2) 0.046(3) Uani 1 d .
C32 C 0.3175(6) 0.1200(2) 1.1046(19) 0.061(4) Uani 1 d .
H32 H 0.2854 0.1124 1.0838 0.073 Uiso 1 d R
C33 C 0.3100(7) 0.1369(2) 1.1647(17) 0.061(4) Uani 1 d .
H33 H 0.2724 0.1414 1.1837 0.073 Uiso 1 d R
C34 C 0.3540(7) 0.1475(2) 1.202(2) 0.069(5) Uani 1 d .
H34 H 0.3485 0.1595 1.2433 0.083 Uiso 1 d R
C35 C 0.4073(7) 0.1414(2) 1.176(3) 0.087(7) Uani 1 d .
H35 H 0.4393 0.1488 1.2042 0.105 Uiso 1 d R
C36 C 0.4165(6) 0.1242(2) 1.109(2) 0.063(5) Uani 1 d .
H36 H 0.4543 0.1200 1.0905 0.076 Uiso 1 d R
C37 C 0.3638(6) 0.09602(17) 0.7922(14) 0.041(3) Uani 1 d .
C38 C 0.4045(8) 0.0970(2) 0.687(2) 0.072(5) Uani 1 d .
H38 H 0.4432 0.0945 0.7128 0.086 Uiso 1 d R
C39 C 0.3902(10) 0.1011(3) 0.543(2) 0.101(7) Uani 1 d .
H39 H 0.4182 0.1013 0.4662 0.121 Uiso 1 d R
C40 C 0.3353(10) 0.1053(3) 0.510(2) 0.091(7) Uani 1 d .
H40 H 0.3247 0.1084 0.4110 0.109 Uiso 1 d R
C41 C 0.2945(9) 0.1043(3) 0.611(2) 0.088(6) Uani 1 d .
H41 H 0.2561 0.1075 0.5870 0.106 Uiso 1 d R
C42 C 0.3094(7) 0.0997(2) 0.753(2) 0.070(5) Uani 1 d .
H42 H 0.2806 0.0987 0.8267 0.085 Uiso 1 d R

loop_
_atom_site_aniso_label
_atom_site_aniso_U_11
_atom_site_aniso_U_22
_atom_site_aniso_U_33
_atom_site_aniso_U_23
_atom_site_aniso_U_13
_atom_site_aniso_U_12
Rb 0.0498(7) 0.0457(7) 0.0515(8) -0.0040(8) 0.0005(8) 0.0011(6)
Se1 0.0563(8) 0.0463(8) 0.0531(9) -0.0157(9) -0.0066(9) -0.0018(7)
Se2 0.0767(10) 0.0466(8) 0.0620(10) 0.0012(10) 0.0182(11) -0.0192(8)
P1 0.0404(19) 0.035(2) 0.036(2) -0.0017(16) -0.0025(16) 0.0029(16)
P2 0.0419(19) 0.0281(17) 0.041(2) -0.0010(16) -0.0019(17) 0.0015(15)
N1 0.043(6) 0.026(6) 0.069(8) -0.013(6) -0.011(6) 0.004(5)
O1 0.101(9) 0.058(7) 0.058(7) 0.012(6) 0.000(7) -0.020(7)
C2 0.134(19) 0.060(13) 0.083(15) 0.011(11) -0.002(14) -0.021(13)
C3 0.136(17) 0.039(8) 0.081(13) 0.019(11) -0.028(15) 0.017(10)
O4 0.070(8) 0.075(8) 0.055(7) -0.004(6) -0.019(6) 0.018(6)
C5 0.049(10) 0.078(12) 0.115(19) -0.018(12) -0.009(12) 0.013(8)
C6 0.050(9) 0.056(11) 0.101(14) -0.024(11) 0.014(11) 0.010(8)
O7 0.058(6) 0.059(7) 0.049(6) -0.005(6) -0.001(5) -0.007(5)
C8 0.058(11) 0.086(14) 0.066(12) -0.004(10) 0.011(9) -0.001(9)
C9 0.069(11) 0.062(11) 0.060(11) 0.023(9) 0.002(9) -0.030(9)
O10 0.063(6) 0.047(6) 0.078(7) 0.009(7) 0.004(7) -0.010(5)
C11 0.105(14) 0.048(9) 0.099(14) 0.028(12) -0.042(15) 0.001(10)
C12 0.064(12) 0.086(14) 0.111(19) 0.008(12) -0.042(12) 0.028(11)
O13 0.040(6) 0.047(6) 0.121(11) -0.015(7) -0.014(7) 0.004(5)
C14 0.053(10) 0.063(11) 0.14(2) -0.029(13) 0.006(13) 0.012(8)
C15 0.049(10) 0.068(12) 0.121(19) -0.042(12) 0.035(11) -0.002(8)
O16 0.069(7) 0.087(9) 0.065(9) -0.040(7) 0.023(7) -0.014(6)
C17 0.077(13) 0.106(17) 0.077(15) -0.025(13) 0.038(11) -0.013(12)
C18 0.117(18) 0.17(3) 0.042(11) 0.035(14) -0.019(11) -0.067(18)
C19 0.036(8) 0.037(8) 0.045(8) -0.003(7) -0.008(6) 0.004(6)
C20 0.060(10) 0.076(12) 0.039(9) 0.008(8) 0.016(8) 0.020(9)
C21 0.076(11) 0.057(10) 0.074(14) 0.019(10) 0.003(11) 0.011(8)
C22 0.069(11) 0.072(12) 0.032(8) 0.023(8) -0.016(8) -0.004(9)
C23 0.080(13) 0.066(12) 0.054(11) -0.009(9) 0.004(9) -0.006(10)
C24 0.102(13) 0.043(9) 0.032(9) 0.000(7) -0.014(8) 0.000(9)
C25 0.029(6) 0.029(7) 0.037(7) -0.015(6) -0.007(5) 0.006(5)
C26 0.059(10) 0.040(8) 0.085(12) -0.011(8) -0.011(9) 0.013(8)
C27 0.044(9) 0.048(9) 0.101(14) -0.010(10) -0.019(10) -0.003(8)
C28 0.045(9) 0.074(11) 0.060(11) 0.015(9) -0.003(8) -0.013(8)
C29 0.051(9) 0.094(13) 0.063(12) -0.004(10) 0.014(9) 0.003(9)
C30 0.056(9) 0.051(8) 0.060(9) -0.016(10) -0.006(10) 0.006(7)
C31 0.043(7) 0.031(7) 0.062(9) 0.007(8) 0.010(9) -0.006(6)
C32 0.048(8) 0.056(9) 0.077(13) -0.011(9) -0.020(9) -0.004(7)
C33 0.059(10) 0.059(10) 0.065(11) -0.019(9) -0.016(9) 0.021(8)
C34 0.089(13) 0.037(9) 0.081(13) -0.024(9) -0.029(11) 0.022(9)
C35 0.061(11) 0.046(10) 0.15(2) -0.038(12) -0.014(12) -0.008(9)
C36 0.038(8) 0.053(9) 0.098(15) -0.015(9) 0.018(9) 0.002(7)
C37 0.061(8) 0.029(7) 0.034(9) -0.005(6) -0.013(7) 0.005(6)
C38 0.069(12) 0.085(14) 0.061(12) 0.032(11) 0.003(9) 0.025(10)
C39 0.126(19) 0.098(16) 0.079(17) 0.022(13) 0.035(15) 0.027(14)
C40 0.14(2) 0.090(15) 0.045(11) 0.007(10) -0.002(13) 0.027(15)
C41 0.092(14) 0.110(16) 0.062(14) 0.007(11) -0.030(11) 0.001(13)
C42 0.057(10) 0.086(13) 0.068(12) 0.002(10) 0.001(9) -0.002(9)

loop_
_atom_type_symbol
_atom_type_description
_atom_type_scat_dispersion_real
_atom_type_scat_dispersion_imag
_atom_type_scat_source
C C 0.0033 0.0016 'International Tables Vol C Tables 4.2.6.8 and 6.1.1.4'
H H 0.0000 0.0000 'International Tables Vol C Tables 4.2.6.8 and 6.1.1.4'
N N 0.0061 0.0033 'International Tables Vol C Tables 4.2.6.8 and 6.1.1.4'
O O 0.0106 0.0060 'International Tables Vol C Tables 4.2.6.8 and 6.1.1.4'
P P 0.1023 0.0942 'International Tables Vol C Tables 4.2.6.8 and 6.1.1.4'
Se Se -0.0929 2.2259 'International Tables Vol C Tables 4.2.6.8 and 6.1.1.4'
Rb Rb -0.9393 2.9676 'International Tables Vol C Tables 4.2.6.8 and 6.1.1.4'

loop_
_geom_angle_atom_site_label_1
_geom_angle_atom_site_label_2
_geom_angle_atom_site_label_3
_geom_angle
O4 Rb O10 111.1(3)
O4 Rb O16 112.2(4)
O10 Rb O16 112.1(3)
O4 Rb O13 137.1(3)
O10 Rb O13 56.7(3)
O16 Rb O13 55.9(4)
O4 Rb O1 56.8(3)
O10 Rb O1 140.2(3)
O16 Rb O1 56.3(4)
O13 Rb O1 104.0(3)
O4 Rb O7 55.6(3)
O10 Rb O7 56.0(3)
O16 Rb O7 138.6(3)
O13 Rb O7 103.6(3)
O1 Rb O7 105.0(3)
O4 Rb Se1 132.4(2)
O10 Rb Se1 112.4(2)
O16 Rb Se1 67.2(2)
O13 Rb Se1 84.41(19)
O1 Rb Se1 98.0(2)
O7 Rb Se1 152.8(2)
O4 Rb Se2 84.6(2)
O10 Rb Se2 87.2(2)
O16 Rb Se2 145.4(2)
O13 Rb Se2 130.1(2)
O1 Rb Se2 124.7(2)
O7 Rb Se2 75.9(2)
Se1 Rb Se2 79.09(5)
O4 Rb C2 41.9(4)
O10 Rb C2 148.9(4)
O16 Rb C2 76.6(4)
O13 Rb C2 127.1(4)
O1 Rb C2 23.1(4)
O7 Rb C2 97.0(4)
Se1 Rb C2 98.6(4)
Se2 Rb C2 101.9(3)
O4 Rb C18 78.4(5)
O10 Rb C18 146.8(5)
O16 Rb C18 39.3(5)
O13 Rb C18 94.1(5)
O1 Rb C18 23.3(4)
O7 Rb C18 128.3(4)
Se1 Rb C18 75.9(3)
Se2 Rb C18 125.9(4)
C2 Rb C18 38.2(5)
O4 Rb C8 75.4(4)
O10 Rb C8 40.1(3)
O16 Rb C8 146.1(4)
O13 Rb C8 95.3(4)
O1 Rb C8 126.9(4)
O7 Rb C8 21.9(3)
Se1 Rb C8 133.3(3)
Se2 Rb C8 65.6(3)
C2 Rb C8 117.3(5)
C18 Rb C8 150.1(4)
O4 Rb C6 39.2(4)
O10 Rb C6 75.8(4)
O16 Rb C6 144.8(4)
O13 Rb C6 124.9(3)
O1 Rb C6 94.9(4)
O7 Rb C6 21.5(3)
Se1 Rb C6 143.8(3)
Se2 Rb C6 65.8(3)
C2 Rb C6 80.9(5)
C18 Rb C6 117.3(5)
C8 Rb C6 36.9(4)
P1 Se1 Rb 113.93(11)
P2 Se2 Rb 103.25(12)
N1 P1 C19 108.4(6)
N1 P1 C25 103.0(6)
C19 P1 C25 104.2(6)
N1 P1 Se1 120.9(4)
C19 P1 Se1 109.5(4)
C25 P1 Se1 109.5(4)
N1 P2 C31 105.2(6)
N1 P2 C37 108.6(6)
C31 P2 C37 102.9(7)
N1 P2 Se2 119.6(4)
C31 P2 Se2 108.4(4)
C37 P2 Se2 110.7(5)
P1 N1 P2 134.7(7)
C2 O1 C18 110.0(15)
C2 O1 Rb 98.0(10)
C18 O1 Rb 100.7(9)
O1 C2 C3 108.6(15)
O1 C2 Rb 58.9(9)
C3 C2 Rb 86.4(11)
O4 C3 C2 110.5(16)
C3 O4 C5 115.5(14)
C3 O4 Rb 119.6(11)
C5 O4 Rb 123.4(10)
O4 C5 C6 109.4(14)
O7 C6 C5 110.7(14)
O7 C6 Rb 53.9(7)
C5 C6 Rb 83.9(10)
C8 O7 C6 112.8(14)
C8 O7 Rb 102.5(9)
C6 O7 Rb 104.6(9)
O7 C8 C9 110.3(15)
O7 C8 Rb 55.6(7)
C9 C8 Rb 85.9(9)
O10 C9 C8 109.2(12)
C9 O10 C11 114.4(12)
C9 O10 Rb 121.1(8)
C11 O10 Rb 118.2(12)
O10 C11 C12 111.4(14)
O13 C12 C11 105.3(14)
O13 C12 Rb 52.7(7)
C11 C12 Rb 82.5(9)
C12 O13 C14 110.2(14)
C12 O13 Rb 105.3(9)
C14 O13 Rb 106.0(9)
O13 C14 C15 110.2(15)
O13 C14 Rb 52.2(7)
C15 C14 Rb 85.1(10)
O16 C15 C14 109.3(15)
C17 O16 C15 112.0(14)
C17 O16 Rb 121.2(11)
C15 O16 Rb 122.6(11)
O16 C17 C18 108.6(16)
O1 C18 C17 107.7(16)
O1 C18 Rb 56.0(8)
C17 C18 Rb 85.0(11)
C20 C19 C24 119.7(14)
C20 C19 P1 120.7(11)
C24 C19 P1 119.6(10)
C19 C20 C21 119.8(15)
C22 C21 C20 121.3(15)
C21 C22 C23 116.8(15)
C24 C23 C22 121.9(16)
C23 C24 C19 120.3(15)
C30 C25 C26 117.0(13)
C30 C25 P1 123.6(10)
C26 C25 P1 119.3(10)
C27 C26 C25 121.4(15)
C28 C27 C26 120.4(16)
C27 C28 C29 120.7(15)
C28 C29 C30 117.4(15)
C25 C30 C29 123.1(14)
C36 C31 C32 117.9(13)
C36 C31 P2 121.9(10)
C32 C31 P2 120.2(10)
C33 C32 C31 120.7(14)
C34 C33 C32 121.4(15)
C33 C34 C35 119.6(15)
C34 C35 C36 120.4(15)
C31 C36 C35 120.0(13)
C38 C37 C42 118.2(14)
C38 C37 P2 121.6(11)
C42 C37 P2 120.2(12)
C37 C38 C39 120.3(17)
C40 C39 C38 119.2(19)
C41 C40 C39 121.4(19)
C40 C41 C42 118.3(19)
C37 C42 C41 122.4(17)

loop_
_geom_bond_atom_site_label_1
_geom_bond_atom_site_label_2
_geom_bond_distance
Rb O4 2.872(10)
Rb O10 2.932(12)
Rb O16 2.958(10)
Rb O13 3.079(10)
Rb O1 3.084(11)
Rb O7 3.113(10)
Rb Se1 3.483(2)
Rb Se2 3.520(2)
Rb C2 3.57(2)
Rb C18 3.656(19)
Rb C8 3.682(17)
Rb C6 3.727(15)
Se1 P1 2.136(4)
Se2 P2 2.141(4)
P1 N1 1.585(10)
P1 C19 1.834(14)
P1 C25 1.845(13)
P2 N1 1.599(11)
P2 C31 1.825(14)
P2 C37 1.832(13)
O1 C2 1.41(2)
O1 C18 1.47(2)
C2 C3 1.50(3)
C3 O4 1.42(2)
O4 C5 1.43(2)
C5 C6 1.45(3)
C6 O7 1.409(18)
O7 C8 1.406(19)
C8 C9 1.48(2)
C9 O10 1.432(18)
O10 C11 1.440(16)
C11 C12 1.47(3)
C12 O13 1.45(2)
O13 C14 1.450(19)
C14 C15 1.50(3)
C15 O16 1.42(2)
O16 C17 1.34(2)
C17 C18 1.51(3)
C19 C20 1.36(2)
C19 C24 1.373(19)
C20 C21 1.39(2)
C21 C22 1.36(2)
C22 C23 1.41(2)
C23 C24 1.34(2)
C25 C30 1.341(18)
C25 C26 1.393(18)
C26 C27 1.36(2)
C27 C28 1.35(2)
C28 C29 1.37(2)
C29 C30 1.41(2)
C31 C36 1.351(18)
C31 C32 1.401(19)
C32 C33 1.357(19)
C33 C34 1.34(2)
C34 C35 1.35(2)
C35 C36 1.41(2)
C37 C38 1.36(2)
C37 C42 1.36(2)
C38 C39 1.39(3)
C39 C40 1.37(3)
C40 C41 1.33(3)
C41 C42 1.38(2)
